data_2217497
loop_
_publ_author_name
'Alpaslan, G\"okhan'
'\"Ozdamar, \"Ozg\"ur'
'Odaba\;so\<glu, Mustafa'
'B\"uy\"ukg\"ung\"or, Orhan'
'Erd\"onmez, Ahmet'

_publ_section_title
;
 (<i>Z</i>)-Ethyl 4-chloro-2-[(4-chlorophenyl)hydrazono]-3-oxobutanoate
;
_journal_coeditor_code FJ2075
_journal_issue 2
_journal_name_full 'Acta Crystallographica Section E'
_journal_page_first o428
_journal_page_last o428
_journal_paper_doi 10.1107/S1600536807065300
_journal_volume 64
_journal_year 2008
_chemical_formula_iupac 'C12 H12 Cl2 N2 O3'
_chemical_formula_moiety 'C12 H12 Cl2 N2 O3'
_chemical_formula_sum 'C12 H12 Cl2 N2 O3'
_chemical_formula_weight 303.14
_chemical_name_systematic
;
(Z)-Ethyl 4-chloro-2-[(4-chlorophenyl)hydrazono]-3-oxobutanoate
;
_space_group_IT_number 2
_symmetry_cell_setting triclinic
_symmetry_space_group_name_Hall '-P 1'
_symmetry_space_group_name_H-M 'P -1'
_atom_sites_solution_hydrogens geom
_atom_sites_solution_primary direct
_atom_sites_solution_secondary difmap
_audit_creation_method SHELXL-97
_cell_angle_alpha 116.001(8)
_cell_angle_beta 108.721(8)
_cell_angle_gamma 96.453(9)
_cell_formula_units_Z 2
_cell_length_a 8.6454(10)
_cell_length_b 9.7251(11)
_cell_length_c 9.9939(11)
_cell_measurement_reflns_used 9294
_cell_measurement_temperature 296(2)
_cell_measurement_theta_max 27.34
_cell_measurement_theta_min 2.44
_cell_volume 682.91(16)
_computing_cell_refinement 'X-AREA (Stoe & Cie, 2002)'
_computing_data_collection 'X-AREA (Stoe & Cie, 2002)'
_computing_data_reduction 'X-RED32 (Stoe & Cie, 2002)'
_computing_molecular_graphics 'Ortep3 for Windows (Farrugia,1997)'
_computing_publication_material 'WinGX (Farrugia, 1999)'
_computing_structure_refinement 'SHELXL97 (Sheldrick, 1997)'
_computing_structure_solution 'SHELXS97 (Sheldrick, 1997)'
_diffrn_ambient_temperature 296(2)
_diffrn_detector_area_resol_mean 6.67
_diffrn_measured_fraction_theta_full 0.493
_diffrn_measured_fraction_theta_max 0.493
_diffrn_measurement_device_type 'STOE IPDS-II'
_diffrn_measurement_method 'rotation method'
_diffrn_radiation_monochromator graphite
_diffrn_radiation_source 'fine-focus sealed tube'
_diffrn_radiation_type MoK\a
_diffrn_radiation_wavelength 0.71073
_diffrn_reflns_av_R_equivalents 0.0676
_diffrn_reflns_av_sigmaI/netI 0.0420
_diffrn_reflns_limit_h_max 10
_diffrn_reflns_limit_h_min -10
_diffrn_reflns_limit_k_max 11
_diffrn_reflns_limit_k_min -11
_diffrn_reflns_limit_l_max 12
_diffrn_reflns_limit_l_min -12
_diffrn_reflns_number 5532
_diffrn_reflns_theta_full 26.00
_diffrn_reflns_theta_max 26.00
_diffrn_reflns_theta_min 2.61
_diffrn_standards_decay_% 0
_diffrn_standards_interval_count 0
_diffrn_standards_number 0
_exptl_absorpt_coefficient_mu 0.480
_exptl_absorpt_correction_T_max 0.9160
_exptl_absorpt_correction_T_min 0.7648
_exptl_absorpt_correction_type integration
_exptl_absorpt_process_details '(X-RED32; Stoe & Cie, 2002)'
_exptl_crystal_colour red
_exptl_crystal_density_diffrn 1.474
_exptl_crystal_density_method 'not measured'
_exptl_crystal_description prism
_exptl_crystal_F_000 312
_exptl_crystal_size_max 0.680
_exptl_crystal_size_mid 0.493
_exptl_crystal_size_min 0.180
_refine_diff_density_max 0.260
_refine_diff_density_min -0.202
_refine_ls_extinction_method none
_refine_ls_goodness_of_fit_ref 1.039
_refine_ls_hydrogen_treatment mixed
_refine_ls_matrix_type full
_refine_ls_number_parameters 146
_refine_ls_number_reflns 1325
_refine_ls_number_restraints 0
_refine_ls_restrained_S_all 1.039
_refine_ls_R_factor_all 0.0716
_refine_ls_R_factor_gt 0.0498
_refine_ls_shift/su_max 0.000
_refine_ls_shift/su_mean 0.000
_refine_ls_structure_factor_coef Fsqd
_refine_ls_weighting_details 'calc w=1/[\s^2^(Fo^2^)+(0.0717P)^2^+0.2407P] where P=(Fo^2^+2Fc^2^)/3'
_refine_ls_weighting_scheme calc
_refine_ls_wR_factor_gt 0.1254
_refine_ls_wR_factor_ref 0.1378
_reflns_number_gt 991
_reflns_number_total 1325
_reflns_threshold_expression I>2\s(I)
_cod_data_source_file fj2075.cif
_cod_data_source_block I
_cod_depositor_comments
;
The following automatic conversions were performed:
'_symmetry_cell_setting' value 'Triclinic' changed to 'triclinic'
according to '/home/saulius/struct/CIF-dictionaries/cif_core.dic'
dictionary named 'cif_core.dic' version 2.4.1 from 2010-06-29.

Automatic conversion script
Id: cif_fix_enum 1527 2010-12-29 10:47:43Z saulius 

The following automatic conversions were performed:

'_symmetry_cell_setting' value 'Triclinic' changed to 'triclinic'
according to /home/saulius/struct/CIF-dictionaries/cif_core.dic
dictionary named 'cif_core.dic' version 2.4.1 from 2010-06-29.

Automatic conversion script
Id: cif_fix_values 1715 2011-07-08 13:25:40Z adriana 
;
_cod_database_code 2217497
_cod_database_fobs_code 2217497

loop_
_symmetry_equiv_pos_as_xyz
'x, y, z'
'-x, -y, -z'

loop_
_atom_site_type_symbol
_atom_site_label
_atom_site_fract_x
_atom_site_fract_y
_atom_site_fract_z
_atom_site_U_iso_or_equiv
_atom_site_adp_type
_atom_site_calc_flag
_atom_site_refinement_flags
_atom_site_occupancy
C C1 0.5661(5) 0.3299(6) -0.0883(6) 0.0501(4) Uani d . 1
C C2 0.7250(5) 0.4411(6) -0.0047(6) 0.0501(4) Uani d . 1
H H2 0.7943 0.4673 0.1012 0.060 Uiso calc R 1
C C3 0.7804(5) 0.5136(5) -0.0808(5) 0.0501(4) Uani d . 1
H H3 0.8872 0.5896 -0.0255 0.060 Uiso calc R 1
C C4 0.6775(5) 0.4732(6) -0.2378(6) 0.0501(4) Uani d . 1
C C5 0.5195(5) 0.3614(6) -0.3217(6) 0.0501(4) Uani d . 1
H H5 0.4507 0.3333 -0.4283 0.060 Uiso calc R 1
C C6 0.4649(5) 0.2915(5) -0.2442(5) 0.0501(4) Uani d . 1
H H6 0.3572 0.2169 -0.2990 0.060 Uiso calc R 1
C C7 0.5520(5) 0.1834(5) 0.1806(6) 0.0427(10) Uani d . 1
C C8 0.6923(5) 0.1826(6) 0.3131(6) 0.0461(10) Uani d . 1
C C9 0.8672(5) 0.2758(6) 0.3529(6) 0.0501(12) Uani d . 1
H H9A 0.8680 0.3841 0.3775 0.060 Uiso calc R 1
H H9B 0.8935 0.2265 0.2583 0.060 Uiso calc R 1
C C10 0.3677(5) 0.0997(5) 0.1201(5) 0.0426(10) Uani d . 1
C C11 0.1601(6) -0.0318(7) 0.1644(7) 0.0551(14) Uani d . 1
H H11A 0.1154 -0.1244 0.0552 0.066 Uiso calc R 1
H H11B 0.0913 0.0402 0.1634 0.066 Uiso calc R 1
C C12 0.1543(7) -0.0832(7) 0.2848(7) 0.0682(14) Uani d . 1
H H12A 0.0381 -0.1366 0.2548 0.102 Uiso calc R 1
H H12B 0.1990 0.0093 0.3924 0.102 Uiso calc R 1
H H12C 0.2220 -0.1551 0.2842 0.102 Uiso calc R 1
Cl Cl1 1.02658(14) 0.28272(16) 0.52211(16) 0.0687(4) Uani d . 1
Cl Cl2 0.74774(17) 0.56273(16) -0.33405(18) 0.0700(4) Uani d . 1
N N1 0.5022(5) 0.2540(5) -0.0167(5) 0.0441(8) Uani d . 1
N N2 0.6056(4) 0.2539(4) 0.1110(4) 0.0433(7) Uani d . 1
O O1 0.6713(4) 0.1079(6) 0.3773(5) 0.0874(13) Uani d . 1
O O2 0.2590(3) 0.0861(4) -0.0001(4) 0.0541(8) Uani d . 1
O O3 0.3374(4) 0.0489(4) 0.2148(4) 0.0528(9) Uani d . 1
H H1 0.392(8) 0.198(8) -0.068(10) 0.09(2) Uiso d . 1

loop_
_atom_site_aniso_label
_atom_site_aniso_U_11
_atom_site_aniso_U_22
_atom_site_aniso_U_33
_atom_site_aniso_U_12
_atom_site_aniso_U_13
_atom_site_aniso_U_23
C1 0.0478(11) 0.0566(10) 0.0507(10) 0.0105(7) 0.0182(7) 0.0336(9)
C2 0.0478(11) 0.0566(10) 0.0507(10) 0.0105(7) 0.0182(7) 0.0336(9)
C3 0.0478(11) 0.0566(10) 0.0507(10) 0.0105(7) 0.0182(7) 0.0336(9)
C4 0.0478(11) 0.0566(10) 0.0507(10) 0.0105(7) 0.0182(7) 0.0336(9)
C5 0.0478(11) 0.0566(10) 0.0507(10) 0.0105(7) 0.0182(7) 0.0336(9)
C6 0.0478(11) 0.0566(10) 0.0507(10) 0.0105(7) 0.0182(7) 0.0336(9)
C7 0.041(3) 0.044(2) 0.043(2) 0.0080(17) 0.0166(18) 0.024(2)
C8 0.042(3) 0.053(3) 0.045(2) 0.0086(18) 0.0133(18) 0.030(2)
C9 0.038(3) 0.065(3) 0.045(3) 0.0064(19) 0.0092(17) 0.034(3)
C10 0.042(3) 0.044(2) 0.040(2) 0.0079(17) 0.0165(18) 0.020(2)
C11 0.038(3) 0.070(3) 0.057(3) 0.001(2) 0.018(2) 0.036(3)
C12 0.073(4) 0.073(3) 0.068(3) 0.008(2) 0.035(3) 0.042(3)
Cl1 0.0491(8) 0.0800(9) 0.0655(8) 0.0080(5) 0.0017(5) 0.0454(7)
Cl2 0.0865(10) 0.0747(8) 0.0828(9) 0.0238(6) 0.0491(7) 0.0572(8)
N1 0.038(2) 0.053(2) 0.0418(19) 0.0072(15) 0.0128(15) 0.0287(17)
N2 0.046(2) 0.0459(19) 0.0429(19) 0.0138(13) 0.0169(13) 0.0269(16)
O1 0.055(2) 0.123(3) 0.093(3) -0.0056(17) 0.0025(16) 0.089(3)
O2 0.0368(16) 0.076(2) 0.0524(18) 0.0078(13) 0.0133(12) 0.0409(17)
O3 0.041(2) 0.070(2) 0.058(2) 0.0090(15) 0.0194(15) 0.043(2)

loop_
_atom_type_symbol
_atom_type_description
_atom_type_scat_dispersion_real
_atom_type_scat_dispersion_imag
_atom_type_scat_source
C C 0.0033 0.0016 'International Tables Vol C Tables 4.2.6.8 and 6.1.1.4'
H H 0.0000 0.0000 'International Tables Vol C Tables 4.2.6.8 and 6.1.1.4'
Cl Cl 0.1484 0.1585 'International Tables Vol C Tables 4.2.6.8 and 6.1.1.4'
N N 0.0061 0.0033 'International Tables Vol C Tables 4.2.6.8 and 6.1.1.4'
O O 0.0106 0.0060 'International Tables Vol C Tables 4.2.6.8 and 6.1.1.4'

loop_
_geom_angle_atom_site_label_1
_geom_angle_atom_site_label_2
_geom_angle_atom_site_label_3
_geom_angle
C6 C1 C2 120.2(4)
C6 C1 N1 118.3(4)
C2 C1 N1 121.5(4)
C1 C2 C3 119.0(4)
C1 C2 H2 120.5
C3 C2 H2 120.5
C4 C3 C2 120.1(4)
C4 C3 H3 119.9
C2 C3 H3 119.9
C5 C4 C3 120.9(4)
C5 C4 Cl2 119.0(3)
C3 C4 Cl2 120.1(3)
C4 C5 C6 118.5(4)
C4 C5 H5 120.8
C6 C5 H5 120.8
C1 C6 C5 121.3(4)
C1 C6 H6 119.3
C5 C6 H6 119.3
N2 C7 C8 113.7(4)
N2 C7 C10 122.2(4)
C8 C7 C10 123.8(3)
O1 C8 C7 123.8(4)
O1 C8 C9 122.1(4)
C7 C8 C9 114.0(3)
C8 C9 Cl1 111.7(3)
C8 C9 H9A 109.3
Cl1 C9 H9A 109.3
C8 C9 H9B 109.3
Cl1 C9 H9B 109.3
H9A C9 H9B 107.9
O2 C10 O3 124.5(4)
O2 C10 C7 122.3(3)
O3 C10 C7 113.1(4)
O3 C11 C12 107.6(4)
O3 C11 H11A 110.2
C12 C11 H11A 110.2
O3 C11 H11B 110.2
C12 C11 H11B 110.2
H11A C11 H11B 108.5
C11 C12 H12A 109.5
C11 C12 H12B 109.5
H12A C12 H12B 109.5
C11 C12 H12C 109.5
H12A C12 H12C 109.5
H12B C12 H12C 109.5
N2 N1 C1 120.4(4)
N2 N1 H1 122(5)
C1 N1 H1 118(5)
N1 N2 C7 122.4(4)
C10 O3 C11 116.1(3)

loop_
_geom_bond_atom_site_label_1
_geom_bond_atom_site_label_2
_geom_bond_distance
C1 C6 1.369(6)
C1 C2 1.375(6)
C1 N1 1.410(5)
C2 C3 1.392(5)
C2 H2 0.9300
C3 C4 1.375(6)
C3 H3 0.9300
C4 C5 1.372(6)
C4 Cl2 1.744(4)
C5 C6 1.382(5)
C5 H5 0.9300
C6 H6 0.9300
C7 N2 1.312(5)
C7 C8 1.485(6)
C7 C10 1.492(6)
C8 O1 1.194(5)
C8 C9 1.502(6)
C9 Cl1 1.774(4)
C9 H9A 0.9700
C9 H9B 0.9700
C10 O2 1.204(5)
C10 O3 1.322(5)
C11 O3 1.451(5)
C11 C12 1.504(6)
C11 H11A 0.9700
C11 H11B 0.9700
C12 H12A 0.9600
C12 H12B 0.9600
C12 H12C 0.9600
N1 N2 1.302(5)
N1 H1 0.89(6)

loop_
_geom_hbond_atom_site_label_D
_geom_hbond_atom_site_label_H
_geom_hbond_atom_site_label_A
_geom_hbond_distance_DH
_geom_hbond_distance_HA
_geom_hbond_distance_DA
_geom_hbond_angle_DHA
N1 H1 O2 0.89(6) 1.96(6) 2.608(4) 129(6)

loop_
_geom_torsion_atom_site_label_1
_geom_torsion_atom_site_label_2
_geom_torsion_atom_site_label_3
_geom_torsion_atom_site_label_4
_geom_torsion
C6 C1 C2 C3 0.2(8)
N1 C1 C2 C3 -179.2(4)
C1 C2 C3 C4 -0.5(7)
C2 C3 C4 C5 0.0(7)
C2 C3 C4 Cl2 -179.4(4)
C3 C4 C5 C6 0.8(8)
Cl2 C4 C5 C6 -179.8(3)
C2 C1 C6 C5 0.6(8)
N1 C1 C6 C5 180.0(4)
C4 C5 C6 C1 -1.1(8)
N2 C7 C8 O1 -170.5(5)
C10 C7 C8 O1 4.2(8)
N2 C7 C8 C9 5.5(6)
C10 C7 C8 C9 -179.8(4)
O1 C8 C9 Cl1 -8.4(7)
C7 C8 C9 Cl1 175.5(4)
N2 C7 C10 O2 3.4(8)
C8 C7 C10 O2 -170.9(5)
N2 C7 C10 O3 -174.3(4)
C8 C7 C10 O3 11.5(7)
C6 C1 N1 N2 162.5(4)
C2 C1 N1 N2 -18.2(8)
C1 N1 N2 C7 -179.3(4)
C8 C7 N2 N1 173.9(4)
C10 C7 N2 N1 -0.9(7)
O2 C10 O3 C11 1.6(7)
C7 C10 O3 C11 179.2(4)
C12 C11 O3 C10 178.6(5)

loop_
_cod_related_entry_id
_cod_related_entry_database
_cod_related_entry_code
1 ChemSpider 4636140
